data_7049134
loop_
_publ_author_name
'Nicholls, Thomas P.'
'Caporale, Chiara'
'Massi, Massimiliano'
'Gardiner, Michael G.'
'Bissember, Alex C.'

_publ_section_title
;
 Synthesis and characterisation of homoleptic
 2,9-diaryl-1,10-phenanthroline copper(i) complexes: influencing
 selectivity in photoredox-catalysed atom-transfer radical addition
 reactions.
;
_journal_issue 21
_journal_name_full 'Dalton transactions (Cambridge, England : 2003)'
_journal_page_first 7290
_journal_page_last 7301
_journal_paper_doi 10.1039/c8dt04116d
_journal_volume 48
_journal_year 2019
_chemical_formula_moiety 'C52 H28 Cu F12 N4, F6 P, 0.5(C4 H6 N2)'
_chemical_formula_sum 'C54 H31 Cu F18 N5 P'
_chemical_formula_weight 1186.35
_space_group_crystal_system monoclinic
_space_group_IT_number 15
_space_group_name_Hall '-C 2yc'
_space_group_name_H-M_alt 'C 1 2/c 1'
_symmetry_space_group_name_Hall '-C 2yc'
_symmetry_space_group_name_H-M 'C 1 2/c 1'
_atom_sites_solution_hydrogens geom
_audit_creation_date 2018-05-30
_audit_creation_method
;
Olex2 1.2
(compiled 2018.05.29 svn.r3508 for OlexSys, GUI svn.r5506)
;
_audit_update_record
;
2018-10-19 deposited with the CCDC.    2019-02-13 downloaded from the CCDC.
;
_cell_angle_alpha 90
_cell_angle_beta 116.8790(10)
_cell_angle_gamma 90
_cell_formula_units_Z 4
_cell_length_a 15.3534(7)
_cell_length_b 25.1829(12)
_cell_length_c 13.9516(7)
_cell_measurement_reflns_used 8442
_cell_measurement_temperature 100.0
_cell_measurement_theta_max 48.23
_cell_measurement_theta_min 3.51
_cell_volume 4811.5(4)
_computing_molecular_graphics 'Olex2 (Dolomanov et al., 2009)'
_computing_publication_material 'Olex2 (Dolomanov et al., 2009)'
_computing_structure_refinement 'ShelXL (Sheldrick, 2015)'
_computing_structure_solution 'olex2.solve (Bourhis et al., 2015)'
_diffrn_ambient_temperature 100
_diffrn_detector_area_resol_mean 10.4
_diffrn_detector_type 'Bruker AXS PHOTON-100'
_diffrn_measured_fraction_theta_full 0.987
_diffrn_measured_fraction_theta_max 0.987
_diffrn_measurement_device 'fixed-chi three-circle diffractometer'
_diffrn_measurement_device_type 'Bruker APEX-II CCD'
_diffrn_measurement_method '\f and \w scans'
_diffrn_radiation_type CuK\a
_diffrn_radiation_wavelength 1.54178
_diffrn_reflns_av_R_equivalents 0.0330
_diffrn_reflns_av_unetI/netI 0.0280
_diffrn_reflns_Laue_measured_fraction_full 0.987
_diffrn_reflns_Laue_measured_fraction_max 0.987
_diffrn_reflns_limit_h_max 14
_diffrn_reflns_limit_h_min -14
_diffrn_reflns_limit_k_max 24
_diffrn_reflns_limit_k_min -24
_diffrn_reflns_limit_l_max 12
_diffrn_reflns_limit_l_min -13
_diffrn_reflns_number 11427
_diffrn_reflns_point_group_measured_fraction_full 0.987
_diffrn_reflns_point_group_measured_fraction_max 0.987
_diffrn_reflns_theta_full 48.545
_diffrn_reflns_theta_max 48.545
_diffrn_reflns_theta_min 3.510
_diffrn_standards_number 0
_exptl_absorpt_coefficient_mu 2.000
_exptl_absorpt_correction_T_max 0.7496
_exptl_absorpt_correction_T_min 0.6729
_exptl_absorpt_correction_type multi-scan
_exptl_absorpt_process_details
'SADABS-2014/5 (Bruker,2014/5) was used for absorption correction. wR2(int) was 0.0605 before and 0.0529 after correction. The Ratio of minimum to maximum transmission is 0.8977. The \l/2 correction factor is Not present.'
_exptl_crystal_colour red
_exptl_crystal_colour_primary red
_exptl_crystal_density_diffrn 1.638
_exptl_crystal_description plate
_exptl_crystal_F_000 2384
_exptl_crystal_size_max 0.08
_exptl_crystal_size_mid 0.05
_exptl_crystal_size_min 0.02
_refine_diff_density_max 0.288
_refine_diff_density_min -0.257
_refine_diff_density_rms 0.051
_refine_ls_extinction_method none
_refine_ls_goodness_of_fit_ref 1.101
_refine_ls_hydrogen_treatment constr
_refine_ls_matrix_type full
_refine_ls_number_parameters 389
_refine_ls_number_reflns 2291
_refine_ls_number_restraints 0
_refine_ls_restrained_S_all 1.101
_refine_ls_R_factor_all 0.0444
_refine_ls_R_factor_gt 0.0368
_refine_ls_shift/su_max 0.001
_refine_ls_shift/su_mean 0.000
_refine_ls_structure_factor_coef Fsqd
_refine_ls_weighting_details 'w=1/[\s^2^(Fo^2^)+(0.0272P)^2^+16.9821P] where P=(Fo^2^+2Fc^2^)/3'
_refine_ls_weighting_scheme calc
_refine_ls_wR_factor_gt 0.0804
_refine_ls_wR_factor_ref 0.0838
_reflns_Friedel_coverage 0.000
_reflns_number_gt 2018
_reflns_number_total 2291
_reflns_threshold_expression 'I > 2\s(I)'
_cod_data_source_file c8dt04116d2.cif
_cod_data_source_block 15tn012_0m
_cod_depositor_comments 'Adding full bibliography for 7049133--7049136.cif.'
_cod_database_code 7049134
_shelx_shelxl_version_number 2018/1
_shelx_space_group_comment
;
The symmetry employed for this shelxl refinement is uniquely defined
by the following loop, which should always be used as a source of
symmetry information in preference to the above space-group names.
They are only intended as comments.
;
_shelx_estimated_absorpt_t_max 0.961
_shelx_estimated_absorpt_t_min 0.856
_olex2_refinement_description
;
1. Fixed Uiso
 At 1.2 times of:
  All C(H) groups
 At 1.5 times of:
  All C(H,H,H) groups
2. Others
 Sof(F7)=Sof(F8)=Sof(F9)=1-FVAR(1)
 Sof(F4)=Sof(F5)=Sof(F6)=FVAR(1)
 Fixed Sof: H28A(0.5) H28C(0.5) H28B(0.5)
3.a Aromatic/amide H refined with riding coordinates:
 C2(H2), C3(H3), C5(H5), C6(H6), C8(H8), C9(H9), C14(H14), C15(H15), C17(H17),
 C18(H18), C20(H20), C21(H21), C23(H23), C24(H24)
3.b Idealised Me refined as rotating group:
 C28(H28A,H28C,H28B)
;
_olex2_submission_original_sample_id 15TN012
_olex2_submission_special_instructions 'No special instructions were received'

loop_
_space_group_symop_operation_xyz
'x, y, z'
'-x, y, -z+1/2'
'x+1/2, y+1/2, z'
'-x+1/2, y+1/2, -z+1/2'
'-x, -y, -z'
'x, -y, z-1/2'
'-x+1/2, -y+1/2, -z'
'x+1/2, -y+1/2, z-1/2'

loop_
_atom_site_label
_atom_site_type_symbol
_atom_site_fract_x
_atom_site_fract_y
_atom_site_fract_z
_atom_site_U_iso_or_equiv
_atom_site_adp_type
_atom_site_occupancy
_atom_site_site_symmetry_order
_atom_site_calc_flag
_atom_site_refinement_flags_posn
_atom_site_refinement_flags_adp
_atom_site_refinement_flags_occupancy
_atom_site_disorder_assembly
_atom_site_disorder_group
Cu1 Cu 0.500000 0.53357(3) 0.250000 0.0157(3) Uani 1 2 d S T P . .
F1 F 0.88555(17) 0.36689(12) 0.2170(2) 0.0708(9) Uani 1 1 d . . . . .
F2 F 0.90589(16) 0.38025(10) 0.3765(2) 0.0513(7) Uani 1 1 d . . . . .
F3 F 0.91664(16) 0.44500(10) 0.28414(19) 0.0485(7) Uani 1 1 d . . . . .
N1 N 0.4223(2) 0.48127(11) 0.1279(2) 0.0140(7) Uani 1 1 d . . . . .
N2 N 0.3672(2) 0.56740(11) 0.2032(2) 0.0144(7) Uani 1 1 d . . . . .
C1 C 0.4512(3) 0.43567(14) 0.1019(3) 0.0158(9) Uani 1 1 d . . . . .
C2 C 0.3835(3) 0.39786(14) 0.0353(3) 0.0213(10) Uani 1 1 d . . . . .
H2 H 0.405716 0.365043 0.020815 0.026 Uiso 1 1 calc R . . . .
C3 C 0.2856(3) 0.40837(15) -0.0086(3) 0.0249(10) Uani 1 1 d . . . . .
H3 H 0.239895 0.383476 -0.055875 0.030 Uiso 1 1 calc R . . . .
C4 C 0.2529(3) 0.45596(15) 0.0164(3) 0.0198(10) Uani 1 1 d . . . . .
C5 C 0.1523(3) 0.47007(16) -0.0259(3) 0.0250(10) Uani 1 1 d . . . . .
H5 H 0.103951 0.447608 -0.077095 0.030 Uiso 1 1 calc R . . . .
C6 C 0.1251(3) 0.51477(16) 0.0060(3) 0.0279(10) Uani 1 1 d . . . . .
H6 H 0.057862 0.523823 -0.024703 0.034 Uiso 1 1 calc R . . . .
C7 C 0.1953(3) 0.54910(14) 0.0853(3) 0.0207(10) Uani 1 1 d . . . . .
C8 C 0.1703(3) 0.59361(15) 0.1275(3) 0.0273(10) Uani 1 1 d . . . . .
H8 H 0.103630 0.602416 0.104107 0.033 Uiso 1 1 calc R . . . .
C9 C 0.2418(3) 0.62429(15) 0.2021(3) 0.0250(10) Uani 1 1 d . . . . .
H9 H 0.224599 0.654656 0.230278 0.030 Uiso 1 1 calc R . . . .
C10 C 0.3409(3) 0.61148(14) 0.2380(3) 0.0183(9) Uani 1 1 d . . . . .
C11 C 0.2953(3) 0.53726(14) 0.1267(3) 0.0155(9) Uani 1 1 d . . . . .
C12 C 0.3247(3) 0.49071(13) 0.0890(3) 0.0157(9) Uani 1 1 d . . . . .
C13 C 0.5581(3) 0.42694(14) 0.1475(3) 0.0156(9) Uani 1 1 d . . . . .
C14 C 0.6002(3) 0.38013(14) 0.2021(3) 0.0205(10) Uani 1 1 d . . . . .
H14 H 0.559829 0.353286 0.208863 0.025 Uiso 1 1 calc R . . . .
C15 C 0.7002(3) 0.37227(14) 0.2468(3) 0.0219(10) Uani 1 1 d . . . . .
H15 H 0.728390 0.340667 0.285621 0.026 Uiso 1 1 calc R . . . .
C16 C 0.7588(3) 0.41068(15) 0.2345(3) 0.0199(9) Uani 1 1 d . . . . .
C17 C 0.7179(3) 0.45718(14) 0.1787(3) 0.0188(9) Uani 1 1 d . . . . .
H17 H 0.758112 0.483199 0.169206 0.023 Uiso 1 1 calc R . . . .
C18 C 0.6187(3) 0.46547(14) 0.1373(3) 0.0186(9) Uani 1 1 d . . . . .
H18 H 0.591216 0.497832 0.101291 0.022 Uiso 1 1 calc R . . . .
C19 C 0.4177(3) 0.64726(14) 0.3123(3) 0.0181(9) Uani 1 1 d . . . . .
C20 C 0.5060(3) 0.62848(14) 0.3926(3) 0.0189(9) Uani 1 1 d . . . . .
H20 H 0.518195 0.591351 0.400091 0.023 Uiso 1 1 calc R . . . .
C21 C 0.5760(3) 0.66320(15) 0.4615(3) 0.0221(10) Uani 1 1 d . . . . .
H21 H 0.636405 0.650034 0.515176 0.027 Uiso 1 1 calc R . . . .
C22 C 0.5577(3) 0.71729(16) 0.4520(3) 0.0286(10) Uani 1 1 d . . . . .
C23 C 0.4708(3) 0.73661(16) 0.3722(4) 0.0366(11) Uani 1 1 d . . . . .
H23 H 0.458672 0.773751 0.365005 0.044 Uiso 1 1 calc R . . . .
C24 C 0.4021(3) 0.70186(15) 0.3034(3) 0.0302(11) Uani 1 1 d . . . . .
H24 H 0.342739 0.715371 0.248491 0.036 Uiso 1 1 calc R . . . .
C25 C 0.8657(3) 0.40096(17) 0.2773(3) 0.0329(11) Uani 1 1 d . . . . .
C26 C 0.6286(4) 0.7550(2) 0.5300(5) 0.0468(13) Uani 1 1 d . . . . .
F4 F 0.700(3) 0.7351(9) 0.606(2) 0.072(8) Uani 0.54(5) 1 d . . . A 1
F5 F 0.6655(18) 0.7902(10) 0.4845(17) 0.057(5) Uani 0.54(5) 1 d . . . A 1
F6 F 0.5791(15) 0.7892(12) 0.567(3) 0.088(9) Uani 0.54(5) 1 d . . . A 1
F7 F 0.725(2) 0.7330(12) 0.585(2) 0.057(5) Uani 0.46(5) 1 d . . . A 2
F8 F 0.635(2) 0.7991(9) 0.487(2) 0.055(5) Uani 0.46(5) 1 d . . . A 2
F9 F 0.6130(19) 0.7630(13) 0.6170(15) 0.068(6) Uani 0.46(5) 1 d . . . A 2
P1 P 0.250000 0.250000 0.000000 0.0449(5) Uani 1 2 d S T P . .
F10 F 0.33949(19) 0.28501(9) 0.0831(2) 0.0573(8) Uani 1 1 d . . . . .
F11 F 0.2457(2) 0.28538(9) -0.0976(2) 0.0574(8) Uani 1 1 d . . . . .
F12 F 0.1757(2) 0.28992(9) 0.0134(2) 0.0593(8) Uani 1 1 d . . . . .
N3 N 0.500000 0.8931(3) 0.750000 0.071(2) Uani 1 2 d S T P . .
C27 C 0.500000 0.8485(3) 0.750000 0.0447(18) Uani 1 2 d S T P . .
C28 C 0.500000 0.7921(3) 0.750000 0.078(2) Uani 1 2 d S T P . .
H28A H 0.562912 0.779149 0.805225 0.117 Uiso 0.5 1 calc GR . . B -1
H28C H 0.489652 0.779149 0.679410 0.117 Uiso 0.5 1 calc GR . . B -1
H28B H 0.447436 0.779149 0.765365 0.117 Uiso 0.5 1 calc GR . . B -1

loop_
_atom_site_aniso_label
_atom_site_aniso_U_11
_atom_site_aniso_U_22
_atom_site_aniso_U_33
_atom_site_aniso_U_23
_atom_site_aniso_U_13
_atom_site_aniso_U_12
Cu1 0.0115(5) 0.0134(4) 0.0171(5) 0.000 0.0020(4) 0.000
F1 0.0290(16) 0.103(2) 0.075(2) -0.0489(18) 0.0188(15) 0.0100(14)
F2 0.0315(15) 0.0626(17) 0.0466(18) 0.0200(14) 0.0060(13) 0.0144(13)
F3 0.0218(14) 0.0534(17) 0.0597(18) 0.0096(13) 0.0090(13) -0.0024(13)
N1 0.013(2) 0.0157(19) 0.0116(18) 0.0029(14) 0.0046(16) -0.0023(14)
N2 0.0163(18) 0.0115(18) 0.0123(17) 0.0035(15) 0.0039(15) -0.0009(15)
C1 0.023(3) 0.015(2) 0.013(2) 0.0009(18) 0.011(2) -0.005(2)
C2 0.027(3) 0.020(2) 0.022(2) -0.0050(19) 0.017(2) -0.009(2)
C3 0.026(3) 0.028(3) 0.020(2) -0.0066(19) 0.011(2) -0.018(2)
C4 0.020(3) 0.024(2) 0.015(2) 0.0051(19) 0.007(2) -0.005(2)
C5 0.016(3) 0.031(3) 0.018(2) -0.001(2) 0.000(2) -0.013(2)
C6 0.013(2) 0.035(3) 0.028(3) 0.009(2) 0.003(2) -0.003(2)
C7 0.019(3) 0.021(2) 0.020(2) 0.009(2) 0.006(2) 0.001(2)
C8 0.014(2) 0.027(2) 0.039(3) 0.011(2) 0.010(2) 0.006(2)
C9 0.026(3) 0.019(2) 0.032(3) 0.003(2) 0.014(2) 0.008(2)
C10 0.018(3) 0.016(2) 0.019(2) 0.0083(19) 0.006(2) 0.0075(19)
C11 0.014(3) 0.015(2) 0.015(2) 0.0069(19) 0.004(2) 0.0015(19)
C12 0.015(3) 0.015(2) 0.013(2) 0.0029(18) 0.003(2) -0.0068(19)
C13 0.019(3) 0.017(2) 0.012(2) -0.0063(18) 0.0082(19) -0.002(2)
C14 0.026(3) 0.017(2) 0.024(2) -0.0041(19) 0.016(2) -0.0024(19)
C15 0.031(3) 0.018(2) 0.019(2) 0.0004(18) 0.014(2) 0.007(2)
C16 0.020(3) 0.024(2) 0.014(2) -0.0029(19) 0.0067(19) 0.004(2)
C17 0.017(3) 0.023(2) 0.017(2) -0.0019(19) 0.0076(19) -0.0050(19)
C18 0.025(3) 0.013(2) 0.019(2) -0.0021(17) 0.011(2) -0.0034(19)
C19 0.020(3) 0.016(2) 0.020(2) -0.0016(19) 0.011(2) 0.0014(19)
C20 0.022(3) 0.019(2) 0.019(2) -0.003(2) 0.013(2) 0.001(2)
C21 0.024(2) 0.028(3) 0.018(2) -0.003(2) 0.012(2) -0.005(2)
C22 0.035(3) 0.028(3) 0.027(3) -0.009(2) 0.019(2) -0.009(2)
C23 0.048(3) 0.016(2) 0.048(3) -0.008(2) 0.024(3) -0.002(2)
C24 0.033(3) 0.020(3) 0.036(3) 0.000(2) 0.014(2) 0.007(2)
C25 0.029(3) 0.037(3) 0.030(3) -0.009(2) 0.012(2) 0.001(2)
C26 0.052(4) 0.046(4) 0.053(4) -0.021(4) 0.034(4) -0.020(3)
F4 0.085(18) 0.044(6) 0.039(9) -0.004(6) -0.015(9) -0.035(10)
F5 0.036(9) 0.053(8) 0.069(5) 0.017(5) 0.011(6) -0.016(6)
F6 0.056(7) 0.096(12) 0.130(18) -0.095(13) 0.056(10) -0.042(7)
F7 0.042(8) 0.064(7) 0.047(10) -0.010(6) 0.006(5) -0.022(5)
F8 0.034(11) 0.028(6) 0.083(7) -0.017(5) 0.010(8) -0.018(7)
F9 0.072(10) 0.092(12) 0.053(8) -0.048(8) 0.039(7) -0.030(10)
P1 0.0742(14) 0.0212(9) 0.0563(12) -0.0024(9) 0.0444(11) -0.0046(9)
F10 0.081(2) 0.0304(14) 0.0633(18) -0.0043(13) 0.0354(16) -0.0121(14)
F11 0.100(2) 0.0334(14) 0.0596(18) 0.0065(13) 0.0543(17) -0.0065(14)
F12 0.086(2) 0.0341(15) 0.081(2) -0.0031(13) 0.0586(18) 0.0080(14)
N3 0.086(5) 0.054(4) 0.042(4) 0.000 0.001(3) 0.000
C27 0.041(4) 0.054(5) 0.029(4) 0.000 0.007(3) 0.000
C28 0.083(6) 0.060(6) 0.093(7) 0.000 0.042(5) 0.000

loop_
_atom_type_symbol
_atom_type_description
_atom_type_scat_dispersion_real
_atom_type_scat_dispersion_imag
_atom_type_scat_source
C C 0.0181 0.0091 'International Tables Vol C Tables 4.2.6.8 and 6.1.1.4'
H H 0.0000 0.0000 'International Tables Vol C Tables 4.2.6.8 and 6.1.1.4'
Cu Cu -1.9646 0.5888 'International Tables Vol C Tables 4.2.6.8 and 6.1.1.4'
F F 0.0727 0.0534 'International Tables Vol C Tables 4.2.6.8 and 6.1.1.4'
N N 0.0311 0.0180 'International Tables Vol C Tables 4.2.6.8 and 6.1.1.4'
P P 0.2955 0.4335 'International Tables Vol C Tables 4.2.6.8 and 6.1.1.4'

loop_
_geom_angle_atom_site_label_1
_geom_angle_atom_site_label_2
_geom_angle_atom_site_label_3
_geom_angle
_geom_angle_site_symmetry_1
_geom_angle_site_symmetry_3
N1 Cu1 N1 100.26(15) . 2_655
N2 Cu1 N1 131.22(11) . 2_655
N2 Cu1 N1 131.22(11) 2_655 .
N2 Cu1 N1 83.11(11) 2_655 2_655
N2 Cu1 N1 83.11(11) . .
N2 Cu1 N2 130.27(16) 2_655 .
C1 N1 Cu1 129.4(2) . .
C1 N1 C12 118.8(3) . .
C12 N1 Cu1 109.8(2) . .
C10 N2 Cu1 130.8(2) . .
C10 N2 C11 118.2(3) . .
C11 N2 Cu1 110.9(2) . .
N1 C1 C2 121.5(3) . .
N1 C1 C13 116.7(3) . .
C2 C1 C13 121.8(3) . .
C1 C2 H2 120.0 . .
C3 C2 C1 120.0(3) . .
C3 C2 H2 120.0 . .
C2 C3 H3 120.0 . .
C2 C3 C4 119.9(3) . .
C4 C3 H3 120.0 . .
C3 C4 C5 123.6(4) . .
C3 C4 C12 117.1(3) . .
C12 C4 C5 119.3(3) . .
C4 C5 H5 119.6 . .
C6 C5 C4 120.8(3) . .
C6 C5 H5 119.6 . .
C5 C6 H6 119.2 . .
C5 C6 C7 121.5(4) . .
C7 C6 H6 119.2 . .
C8 C7 C6 123.7(4) . .
C8 C7 C11 117.0(3) . .
C11 C7 C6 119.3(4) . .
C7 C8 H8 120.1 . .
C9 C8 C7 119.9(4) . .
C9 C8 H8 120.1 . .
C8 C9 H9 119.7 . .
C8 C9 C10 120.6(4) . .
C10 C9 H9 119.7 . .
N2 C10 C9 120.9(3) . .
N2 C10 C19 118.9(3) . .
C9 C10 C19 120.1(3) . .
N2 C11 C7 123.3(3) . .
N2 C11 C12 117.5(3) . .
C7 C11 C12 119.1(3) . .
N1 C12 C4 122.5(3) . .
N1 C12 C11 117.8(3) . .
C4 C12 C11 119.7(3) . .
C14 C13 C1 120.6(3) . .
C14 C13 C18 118.6(3) . .
C18 C13 C1 120.8(3) . .
C13 C14 H14 119.6 . .
C15 C14 C13 120.8(3) . .
C15 C14 H14 119.6 . .
C14 C15 H15 120.2 . .
C16 C15 C14 119.7(3) . .
C16 C15 H15 120.2 . .
C15 C16 C17 120.2(3) . .
C15 C16 C25 119.7(3) . .
C17 C16 C25 120.0(4) . .
C16 C17 H17 120.1 . .
C18 C17 C16 119.8(3) . .
C18 C17 H17 120.1 . .
C13 C18 H18 119.6 . .
C17 C18 C13 120.8(3) . .
C17 C18 H18 119.6 . .
C20 C19 C10 122.4(3) . .
C24 C19 C10 119.4(3) . .
C24 C19 C20 118.2(3) . .
C19 C20 H20 119.6 . .
C21 C20 C19 120.8(3) . .
C21 C20 H20 119.6 . .
C20 C21 H21 120.2 . .
C20 C21 C22 119.7(4) . .
C22 C21 H21 120.2 . .
C21 C22 C26 120.6(5) . .
C23 C22 C21 120.2(4) . .
C23 C22 C26 119.1(4) . .
C22 C23 H23 120.2 . .
C24 C23 C22 119.7(4) . .
C24 C23 H23 120.2 . .
C19 C24 H24 119.3 . .
C23 C24 C19 121.4(4) . .
C23 C24 H24 119.3 . .
F1 C25 F2 105.8(3) . .
F1 C25 F3 106.7(3) . .
F1 C25 C16 112.2(3) . .
F2 C25 C16 112.8(3) . .
F3 C25 F2 105.6(3) . .
F3 C25 C16 113.3(3) . .
F4 C26 C22 116.1(11) . .
F4 C26 F5 105.8(13) . .
F4 C26 F6 110.9(12) . .
F5 C26 C22 113.5(10) . .
F5 C26 F6 100.5(10) . .
F6 C26 C22 109.0(7) . .
F7 C26 C22 112.4(13) . .
F8 C26 C22 113.2(12) . .
F8 C26 F7 107.8(15) . .
F8 C26 F9 112.0(13) . .
F9 C26 C22 112.6(6) . .
F9 C26 F7 97.8(14) . .
F10 P1 F10 180.0 . 7
F10 P1 F11 89.93(13) . 7
F10 P1 F11 90.07(13) . .
F10 P1 F11 90.07(13) 7 7
F10 P1 F11 89.93(13) 7 .
F11 P1 F11 180.0 7 .
F12 P1 F10 89.63(13) 7 7
F12 P1 F10 90.37(13) 7 .
F12 P1 F10 89.63(13) . .
F12 P1 F10 90.37(13) . 7
F12 P1 F11 89.54(13) 7 7
F12 P1 F11 89.54(13) . .
F12 P1 F11 90.45(13) 7 .
F12 P1 F11 90.46(13) . 7
F12 P1 F12 180.00(14) 7 .
N3 C27 C28 180.0 . .
C27 C28 H28A 109.5 . .
C27 C28 H28C 109.5 . .
C27 C28 H28B 109.5 . .
H28A C28 H28C 109.5 . .
H28A C28 H28B 109.5 . .
H28C C28 H28B 109.5 . .

loop_
_geom_bond_atom_site_label_1
_geom_bond_atom_site_label_2
_geom_bond_distance
_geom_bond_site_symmetry_2
Cu1 N1 2.055(3) .
Cu1 N1 2.055(3) 2_655
Cu1 N2 2.026(3) 2_655
Cu1 N2 2.026(3) .
F1 C25 1.329(4) .
F2 C25 1.340(5) .
F3 C25 1.335(4) .
N1 C1 1.339(4) .
N1 C12 1.364(4) .
N2 C10 1.344(4) .
N2 C11 1.367(4) .
C1 C2 1.406(5) .
C1 C13 1.484(5) .
C2 H2 0.9500 .
C2 C3 1.368(5) .
C3 H3 0.9500 .
C3 C4 1.403(5) .
C4 C5 1.427(5) .
C4 C12 1.414(5) .
C5 H5 0.9500 .
C5 C6 1.344(5) .
C6 H6 0.9500 .
C6 C7 1.433(5) .
C7 C8 1.398(5) .
C7 C11 1.407(5) .
C8 H8 0.9500 .
C8 C9 1.361(5) .
C9 H9 0.9500 .
C9 C10 1.408(5) .
C10 C19 1.473(5) .
C11 C12 1.438(5) .
C13 C14 1.394(5) .
C13 C18 1.395(5) .
C14 H14 0.9500 .
C14 C15 1.386(5) .
C15 H15 0.9500 .
C15 C16 1.384(5) .
C16 C17 1.389(5) .
C16 C25 1.491(5) .
C17 H17 0.9500 .
C17 C18 1.379(5) .
C18 H18 0.9500 .
C19 C20 1.395(5) .
C19 C24 1.391(5) .
C20 H20 0.9500 .
C20 C21 1.382(5) .
C21 H21 0.9500 .
C21 C22 1.385(5) .
C22 C23 1.384(5) .
C22 C26 1.483(6) .
C23 H23 0.9500 .
C23 C24 1.372(5) .
C24 H24 0.9500 .
C26 F4 1.23(3) .
C26 F5 1.35(2) .
C26 F6 1.392(13) .
C26 F7 1.43(4) .
C26 F8 1.29(3) .
C26 F9 1.354(12) .
P1 F10 1.603(2) 7
P1 F10 1.603(2) .
P1 F11 1.603(2) .
P1 F11 1.603(2) 7
P1 F12 1.594(2) 7
P1 F12 1.594(2) .
N3 C27 1.124(8) .
C27 C28 1.419(10) .
C28 H28A 0.9800 .
C28 H28C 0.9800 .
C28 H28B 0.9800 .
